data_7230263
loop_
_publ_author_name
'Tsubomoto, Yutaka'
'Hayashi, Satoko'
'Nakanishi, Waro'
'Mapp, Lucy K.'
'Coles, Simon J.'

_publ_section_title
;
 High-resolution X-ray diffraction determination of the electron density
 of 1-(8-PhSC10H6)SS(C10H6SPh-8&#x2032;)-1&#x2032; with the QTAIM
 approach: evidence for S4 \s(4c--6e) at the naphthalene peri-positions
;
_journal_issue 18
_journal_name_full 'RSC Advances'
_journal_page_first 9651
_journal_paper_doi 10.1039/C7RA13636F
_journal_volume 8
_journal_year 2018
_chemical_formula_moiety 'C32 H22 S4'
_chemical_formula_sum 'C32 H22 S4'
_chemical_formula_weight 534.73
_space_group_crystal_system monoclinic
_space_group_IT_number 14
_space_group_name_Hall '-P 2ybc'
_space_group_name_H-M_alt 'P 1 21/c 1'
_symmetry_space_group_name_Hall '-P 2ybc'
_symmetry_space_group_name_H-M 'P 1 21/c 1'
_audit_update_record
;
2017-12-20 deposited with the CCDC.
2018-02-21 downloaded from the CCDC.
;
_cell_angle_alpha 90
_cell_angle_beta 106.471(5)
_cell_angle_gamma 90
_cell_formula_units_Z 4
_cell_length_a 10.4959(5)
_cell_length_b 23.8566(11)
_cell_length_c 10.3499(5)
_cell_measurement_reflns_used 245978
_cell_measurement_temperature 100(2)
_cell_measurement_theta_max 1.9310
_cell_measurement_theta_min 61.9040
_cell_volume 2485.2(2)
_computing_data_collection 'CrystalClear-SM Expert 3.1 b27 (Rigaku, 2013)'
_computing_data_reduction 'CrysAlisPro 1.171.38.43 (Rigaku OD, 2015)'
_computing_molecular_graphics 'Olex2 (Dolomanov et al., 2009)'
_computing_publication_material 'Olex2 (Dolomanov et al., 2009)'
_computing_structure_refinement 'ShelXL (Sheldrick, 2015)'
_computing_structure_solution 'SHELXT (Sheldrick, 2015)'
_diffrn_ambient_temperature 100(2)
_diffrn_detector 'CCD area detector'
_diffrn_detector_area_resol_mean 28.5714
_diffrn_detector_type 'Rigaku HG Saturn724+ (2x2 bin mode)'
_diffrn_measured_fraction_theta_full 0.990
_diffrn_measured_fraction_theta_max 0.993
_diffrn_measurement_device 'four-circle \k goniometer'
_diffrn_measurement_device_type
'Rigaku FRE+ equipped with HF Varimax confocal mirrors and an AFC10 goniometer and HG Saturn 724+ detector'
_diffrn_measurement_method 'profile data from \w-scans'
_diffrn_measurement_specimen_support 'MiTeGen MicroLoop'
_diffrn_radiation_monochromator 'Confocal mirrors, HF Varimax'
_diffrn_radiation_source 'Rotating Anode'
_diffrn_radiation_type MoK\a
_diffrn_radiation_wavelength 0.71075
_diffrn_reflns_av_R_equivalents 0.0358
_diffrn_reflns_limit_h_max 25
_diffrn_reflns_limit_h_min -25
_diffrn_reflns_limit_k_max 58
_diffrn_reflns_limit_k_min -58
_diffrn_reflns_limit_l_max 25
_diffrn_reflns_limit_l_min -24
_diffrn_reflns_number 579910
_diffrn_reflns_reduction_process
;
 Scaled and merged with Sortav
 R.H. Blessing, (1987) Cryst. Rev. 1, 3-58
 R.H. Blessing, (1989) J. Appl. Cryst. 22, 396-397
;
_diffrn_reflns_theta_max 60.085
_diffrn_reflns_theta_min 1.707
_exptl_absorpt_coefficient_mu 0.404
_exptl_absorpt_correction_T_max 0.49414
_exptl_absorpt_correction_T_min 1.00000
_exptl_absorpt_correction_type multi-scan
_exptl_absorpt_process_details
; 
'CrysAlisPro 1.171.38.43 (Rigaku Oxford Diffraction, 2015) Empirical absorption correction using spherical harmonics, implemented in SCALE3 ABSPACK scaling algorithm.'
;
_exptl_crystal_colour colourless
_exptl_crystal_density_diffrn 1.429
_exptl_crystal_density_method 'not measured'
_exptl_crystal_description block
_exptl_crystal_F_000 1112
_exptl_crystal_size_max 0.76
_exptl_crystal_size_mid 0.43
_exptl_crystal_size_min 0.07
_refine_diff_density_max 0.249
_refine_diff_density_min -0.242
_refine_diff_density_rms 0.038
_refine_ls_extinction_method none
_refine_ls_goodness_of_fit_ref 1.381
_refine_ls_hydrogen_treatment constr
_refine_ls_matrix_type full
_refine_ls_number_parameters 1076
_refine_ls_number_reflns 35199
_refine_ls_number_restraints 0
_refine_ls_R_factor_all 0.02
_refine_ls_R_factor_gt 0.016
_refine_ls_shift/su_max 0.611758E-11
_refine_ls_structure_factor_coef F
_refine_ls_weighting_details
;
        calc w1 = 1/[s^2^(Fo)]
;
_refine_ls_weighting_scheme calc
_refine_ls_wR_factor_ref 0.023
_reflns_number_gt 34342
_reflns_number_total 37520
_reflns_threshold_expression >2\s(I)
_cod_data_source_file c7ra13636f2.cif
_cod_data_source_block 1
_cod_database_code 7230263

loop_
_space_group_symop_id
_space_group_symop_operation_xyz
1 +X,+Y,+Z
2 -X,1/2+Y,1/2-Z
3 -X,-Y,-Z
4 +X,1/2-Y,1/2+Z

loop_
_atom_local_axes_atom_label
_atom_local_axes_atom0
_atom_local_axes_ax1
_atom_local_axes_atom1
_atom_local_axes_atom2
_atom_local_axes_ax2
S(1) C(6) Z S(1) C(7) Y
S(2) C(15) Z S(2) S(3) Y
S(3) C(17) Z S(3) S(2) Y
S(4) C(25) Z S(4) C(27) Y
C(1) H(1) Z C(1) C(2) Y
C(2) H(2) Z C(2) C(1) Y
C(3) H(3) Z C(3) C(4) Y
C(4) H(4) Z C(4) C(3) Y
C(5) H(5) Z C(5) C(6) Y
C(6) C(5) Z C(6) C(1) Y
C(7) C(8) Z C(7) C(16) Y
C(8) H(8) Z C(8) C(7) Y
C(9) H(9) Z C(9) C(10) Y
C(10) H(10) Z C(10) C(9) Y
C(11) C(12) Z C(11) C(10) Y
C(12) H(12) Z C(12) C(13) Y
C(13) H(13) Z C(13) C(12) Y
C(14) H(14) Z C(14) C(15) Y
C(15) C(14) Z C(15) C(16) Y
C(16) C(7) Z C(16) C(11) Y
C(17) C(18) Z C(17) C(26) Y
C(18) H(18) Z C(18) C(17) Y
C(19) H(19) Z C(19) C(20) Y
C(20) H(20) Z C(20) C(19) Y
C(21) C(20) Z C(21) C(22) Y
C(22) H(22) Z C(22) C(23) Y
C(23) H(23) Z C(23) C(22) Y
C(24) H(24) Z C(24) C(25) Y
C(25) C(24) Z C(25) C(26) Y
C(26) C(25) Z C(26) C(21) Y
C(27) C(32) Z C(27) C(28) Y
C(28) H(28) Z C(28) C(29) Y
C(29) H(29) Z C(29) C(28) Y
C(30) H(30) Z C(30) C(29) Y
C(31) H(31) Z C(31) C(32) Y
C(32) H(32) Z C(32) C(31) Y
H(1) C(1) Z H(1) C(6) Y
H(2) C(2) Z H(2) C(3) Y
H(3) C(3) Z H(3) C(2) Y
H(4) C(4) Z H(4) C(5) Y
H(5) C(5) Z H(5) C(4) Y
H(8) C(8) Z H(8) C(7) Y
H(9) C(9) Z H(9) C(8) Y
H(10) C(10) Z H(10) C(9) Y
H(12) C(12) Z H(12) C(13) Y
H(13) C(13) Z H(13) C(12) Y
H(14) C(14) Z H(14) C(13) Y
H(18) C(18) Z H(18) C(17) Y
H(19) C(19) Z H(19) C(20) Y
H(20) C(20) Z H(20) C(19) Y
H(22) C(22) Z H(22) C(23) Y
H(23) C(23) Z H(23) C(22) Y
H(24) C(24) Z H(24) C(25) Y
H(28) C(28) Z H(28) C(29) Y
H(29) C(29) Z H(29) C(28) Y
H(30) C(30) Z H(30) C(29) Y
H(31) C(31) Z H(31) C(30) Y
H(32) C(32) Z H(32) C(31) Y

loop_
_atom_rho_multipole_atom_label
_atom_rho_multipole_coeff_Pv
_atom_rho_multipole_coeff_P00
_atom_rho_multipole_coeff_P11
_atom_rho_multipole_coeff_P1-1
_atom_rho_multipole_coeff_P10
_atom_rho_multipole_coeff_P20
_atom_rho_multipole_coeff_P21
_atom_rho_multipole_coeff_P2-1
_atom_rho_multipole_coeff_P22
_atom_rho_multipole_coeff_P2-2
_atom_rho_multipole_coeff_P30
_atom_rho_multipole_coeff_P31
_atom_rho_multipole_coeff_P3-1
_atom_rho_multipole_coeff_P32
_atom_rho_multipole_coeff_P3-2
_atom_rho_multipole_coeff_P33
_atom_rho_multipole_coeff_P3-3
_atom_rho_multipole_coeff_P40
_atom_rho_multipole_coeff_P41
_atom_rho_multipole_coeff_P4-1
_atom_rho_multipole_coeff_P42
_atom_rho_multipole_coeff_P4-2
_atom_rho_multipole_coeff_P43
_atom_rho_multipole_coeff_P4-3
_atom_rho_multipole_coeff_P44
_atom_rho_multipole_coeff_P4-4
_atom_rho_multipole_kappa
_atom_rho_multipole_kappa_prime0
_atom_rho_multipole_kappa_prime1
_atom_rho_multipole_kappa_prime2
_atom_rho_multipole_kappa_prime3
_atom_rho_multipole_kappa_prime4
_atom_rho_multipole_radial_slater_n0
_atom_rho_multipole_radial_slater_zeta0
_atom_rho_multipole_radial_slater_n1
_atom_rho_multipole_radial_slater_zeta1
_atom_rho_multipole_radial_slater_n2
_atom_rho_multipole_radial_slater_zeta2
_atom_rho_multipole_radial_slater_n3
_atom_rho_multipole_radial_slater_zeta3
_atom_rho_multipole_radial_slater_n4
_atom_rho_multipole_radial_slater_zeta4
S(1) 5.78(5) 0 -0.045(8) -0.121(13) 0.056(9) -0.10(2) 0.047(17) 0.103(18) 0.16(2) 0.05(2) -0.047(5) -0.050(5) -0.049(5) -0.064(6) 0.108(9) 0.039(5) 0.085(7) 0.009(4) -0.010(4) 0.003(4) 0.019(4) 0.016(4) 0.007(4) 0.014(4) 0.021(4) 0.015(4) 1.059(3) 1.280802 2.23(14) 0.82(3) 5.2(3) 3.04(16) 2 3.851 2 3.851 4 3.851 6 3.851 8 3.851
S(2) 6.14(4) 0 -0.085(15) -0.032(10) -0.048(11) -0.064(16) 0.001(11) 0.004(14) 0.149(16) 0.029(10) 0.164(17) -0.016(14) -0.115(17) 0.037(15) 0.028(13) 0.032(13) -0.076(14) 0.010(4) -0.000(3) 0.035(3) -0.012(4) -0.012(3) -0.008(3) -0.007(3) -0.015(3) 0.007(3) 1.047(2) 1.088006 2.66(12) 1.01(3) 1.08(3) 3.24(18) 2 3.851 2 3.851 4 3.851 6 3.851 8 3.851
S(3) 6.21(4) 0 0.15(2) 0.105(16) 0.039(11) -0.059(14) -0.013(11) 0.057(11) 0.108(15) -0.005(13) 0.169(18) -0.034(15) -0.071(15) 0.069(15) 0.001(14) 0.017(15) -0.066(14) -0.004(4) 0.002(4) -0.005(3) -0.014(3) -0.013(4) -0.005(3) -0.008(3) 0.018(3) 0.013(3) 1.047(2) 1.088006 2.66(12) 1.01(3) 1.08(3) 3.24(18) 2 3.851 2 3.851 4 3.851 6 3.851 8 3.851
S(4) 5.80(5) 0 0.043(7) -0.003(7) 0.024(7) 0.00(2) -0.078(16) 0.17(2) 0.19(2) 0.05(2) 0.026(4) 0.015(4) -0.047(5) -0.016(4) 0.000(4) 0.010(4) -0.009(3) -0.001(4) -0.001(4) 0.000(4) 0.016(4) 0.022(4) -0.012(3) 0.007(4) -0.001(3) 0.025(4) 1.059(3) 1.280802 2.23(14) 0.82(3) 5.2(3) 3.04(16) 2 3.851 2 3.851 4 3.851 6 3.851 8 3.851
C(1) 4.10(6) 0 -0.019(17) 0.10(2) -0.02(2) 0.110(18) -0.040(14) -0.050(16) -0.169(16) 0.040(15) 0.28(2) -0.011(16) 0.007(19) 0.181(19) 0.039(18) 0.026(17) -0.037(18) 0 0 0 0 0 0 0 0 0 0.9899(19) 0.873(9) 0.872607 0.872607 0.872607 0.872607 2 3.1762 2 3.1762 2 3.1762 3 3.1762 4 3.1762
C(2) 4.01(5) 0 -0.004(15) 0.02(2) -0.01(2) 0.094(17) 0.059(13) -0.001(17) -0.206(17) 0.021(16) 0.23(2) -0.029(16) 0.04(2) 0.164(18) 0.003(18) -0.054(18) 0.025(18) 0 0 0 0 0 0 0 0 0 0.9899(19) 0.873(9) 0.872607 0.872607 0.872607 0.872607 2 3.1762 2 3.1762 2 3.1762 3 3.1762 4 3.1762
C(3) 4.34(5) 0 0.064(15) -0.03(2) -0.01(2) 0.101(17) -0.010(13) 0.043(17) -0.211(17) 0.004(16) 0.34(2) -0.046(16) -0.049(19) 0.230(19) -0.017(18) -0.019(18) 0.018(18) 0 0 0 0 0 0 0 0 0 0.9899(19) 0.873(9) 0.872607 0.872607 0.872607 0.872607 2 3.1762 2 3.1762 2 3.1762 3 3.1762 4 3.1762
C(4) 4.21(5) 0 -0.068(15) 0.000(18) -0.05(2) 0.117(17) 0.021(13) 0.020(15) -0.170(15) 0.016(14) 0.30(2) 0.025(16) 0.085(18) 0.203(17) 0.003(17) -0.053(17) 0.005(17) 0 0 0 0 0 0 0 0 0 0.9899(19) 0.873(9) 0.872607 0.872607 0.872607 0.872607 2 3.1762 2 3.1762 2 3.1762 3 3.1762 4 3.1762
C(5) 4.21(5) 0 0.069(16) 0.022(19) -0.01(2) 0.134(17) 0.044(13) -0.002(15) -0.171(15) 0.031(14) 0.31(2) 0.011(16) 0.035(17) 0.193(18) -0.024(17) 0.027(16) 0.035(17) 0 0 0 0 0 0 0 0 0 0.9899(19) 0.873(9) 0.872607 0.872607 0.872607 0.872607 2 3.1762 2 3.1762 2 3.1762 3 3.1762 4 3.1762
C(6) 4.40(6) 0 0.049(16) 0.04(2) -0.07(2) 0.18(2) -0.009(15) -0.055(17) -0.199(17) -0.014(14) 0.32(3) -0.029(19) -0.05(2) 0.25(2) 0.071(19) -0.018(17) 0.010(17) -0.01(3) 0.05(2) -0.00(3) -0.12(3) -0.09(3) 0.02(2) 0.03(2) 0.02(2) -0.02(2) 0.978(4) 0.811(16) 0.811333 0.811333 0.811333 0.811333 2 3.1762 2 3.1762 2 3.1762 3 3.1762 4 3.1762
C(7) 4.14(4) 0 -0.009(10) -0.044(13) 0.005(13) 0.095(12) 0.004(10) -0.022(11) -0.103(11) 0.012(10) 0.212(16) 0.004(11) 0.025(13) 0.188(14) -0.016(12) -0.003(11) 0.043(12) 0.012(17) 0.016(14) 0.005(16) 0.025(16) 0.011(15) 0.012(14) -0.005(15) 0.029(14) 0.014(14) 1.001(3) 0.991(17) 0.991218 0.991218 0.991218 0.991218 2 3.1762 2 3.1762 2 3.1762 3 3.1762 4 3.1762
C(8) 4.05(5) 0 0.013(14) 0.128(19) 0.055(19) 0.138(16) -0.015(12) -0.003(15) -0.151(14) -0.017(13) 0.25(2) -0.011(15) 0.014(17) 0.099(17) -0.013(16) -0.032(15) -0.039(16) 0 0 0 0 0 0 0 0 0 1.0036(18) 0.897(9) 0.897085 0.897085 0.897085 0.897085 2 3.1762 2 3.1762 2 3.1762 3 3.1762 4 3.1762
C(9) 4.28(5) 0 0.059(14) -0.14(2) 0.041(19) 0.116(16) 0.008(13) 0.047(15) -0.224(16) -0.031(15) 0.37(2) -0.002(15) 0.075(18) 0.197(18) 0.009(17) -0.063(18) 0.118(18) 0 0 0 0 0 0 0 0 0 1.0036(18) 0.897(9) 0.897085 0.897085 0.897085 0.897085 2 3.1762 2 3.1762 2 3.1762 3 3.1762 4 3.1762
C(10) 4.04(5) 0 0.025(14) 0.089(17) -0.009(19) 0.080(16) 0.025(13) -0.032(14) -0.213(14) -0.008(14) 0.277(19) -0.057(15) 0.085(17) 0.208(17) -0.002(16) 0.002(15) -0.057(16) 0 0 0 0 0 0 0 0 0 1.0036(18) 0.897(9) 0.897085 0.897085 0.897085 0.897085 2 3.1762 2 3.1762 2 3.1762 3 3.1762 4 3.1762
C(11) 4.03(4) 0 -0.026(13) 0.002(15) -0.045(16) 0.097(14) -0.029(12) -0.005(14) -0.152(13) -0.014(12) 0.24(2) -0.002(15) -0.010(16) 0.201(18) -0.001(15) 0.030(14) -0.012(14) 0 0 0 0 0 0 0 0 0 1.004(3) 0.912(16) 0.91207 0.91207 0.91207 0.91207 2 3.1762 2 3.1762 2 3.1762 3 3.1762 4 3.1762
C(12) 4.09(4) 0 -0.026(14) -0.067(18) 0.030(19) 0.084(15) 0.022(12) -0.013(14) -0.217(15) 0.024(13) 0.31(2) 0.043(15) 0.027(16) 0.203(17) -0.030(16) 0.004(16) 0.067(16) 0 0 0 0 0 0 0 0 0 1.0036(18) 0.897(9) 0.897085 0.897085 0.897085 0.897085 2 3.1762 2 3.1762 2 3.1762 3 3.1762 4 3.1762
C(13) 4.08(4) 0 0.007(15) 0.021(17) -0.006(19) 0.102(16) -0.006(13) -0.050(14) -0.184(15) 0.017(14) 0.31(2) -0.031(15) -0.071(17) 0.221(17) -0.019(17) 0.015(17) -0.062(17) 0 0 0 0 0 0 0 0 0 1.0036(18) 0.897(9) 0.897085 0.897085 0.897085 0.897085 2 3.1762 2 3.1762 2 3.1762 3 3.1762 4 3.1762
C(14) 4.17(4) 0 -0.016(15) 0.022(17) 0.000(18) 0.105(15) -0.017(12) -0.018(14) -0.175(15) -0.019(14) 0.251(19) -0.004(15) 0.078(16) 0.148(17) 0.028(16) -0.013(17) 0.067(17) 0 0 0 0 0 0 0 0 0 1.0036(18) 0.897(9) 0.897085 0.897085 0.897085 0.897085 2 3.1762 2 3.1762 2 3.1762 3 3.1762 4 3.1762
C(15) 4.06(4) 0 0.027(11) 0.001(12) 0.034(13) 0.108(12) -0.020(10) -0.060(11) -0.087(10) 0.003(10) 0.206(16) -0.002(12) 0.001(12) 0.154(14) -0.023(12) 0.011(11) 0.012(11) -0.007(17) -0.019(14) -0.007(16) 0.016(16) 0.011(15) -0.015(14) -0.005(14) 0.016(13) -0.002(13) 1.001(3) 0.991(17) 0.991218 0.991218 0.991218 0.991218 2 3.1762 2 3.1762 2 3.1762 3 3.1762 4 3.1762
C(16) 4.19(4) 0 -0.043(13) -0.004(15) 0.021(15) 0.103(14) 0.002(11) 0.008(13) -0.142(13) -0.008(11) 0.211(19) 0.016(14) -0.058(16) 0.147(17) 0.009(15) 0.004(14) 0.004(13) 0 0 0 0 0 0 0 0 0 1.004(3) 0.912(16) 0.91207 0.91207 0.91207 0.91207 2 3.1762 2 3.1762 2 3.1762 3 3.1762 4 3.1762
C(17) 4.15(4) 0 -0.012(11) 0.018(12) 0.066(13) 0.121(12) 0.015(10) -0.035(10) -0.073(10) -0.000(10) 0.187(15) -0.005(12) -0.012(12) 0.129(13) -0.014(11) 0.003(11) -0.022(11) 0.021(16) 0.009(14) 0.000(15) 0.018(15) 0.021(15) -0.017(14) 0.023(14) 0.004(14) 0.010(14) 1.001(3) 0.991(17) 0.991218 0.991218 0.991218 0.991218 2 3.1762 2 3.1762 2 3.1762 3 3.1762 4 3.1762
C(18) 4.09(4) 0 -0.000(14) 0.013(16) 0.030(17) 0.117(15) 0.007(12) -0.009(13) -0.182(14) 0.026(12) 0.293(19) -0.011(14) 0.004(15) 0.167(16) -0.017(15) -0.002(15) 0.063(15) 0 0 0 0 0 0 0 0 0 1.0036(18) 0.897(9) 0.897085 0.897085 0.897085 0.897085 2 3.1762 2 3.1762 2 3.1762 3 3.1762 4 3.1762
C(19) 4.04(4) 0 -0.064(14) -0.017(17) -0.033(18) 0.135(15) 0.038(12) -0.037(14) -0.200(15) 0.012(13) 0.280(18) -0.019(15) -0.038(16) 0.154(16) -0.034(16) -0.014(16) -0.008(16) 0 0 0 0 0 0 0 0 0 1.0036(18) 0.897(9) 0.897085 0.897085 0.897085 0.897085 2 3.1762 2 3.1762 2 3.1762 3 3.1762 4 3.1762
C(20) 4.13(4) 0 0.004(14) 0.070(17) 0.001(18) 0.116(15) 0.011(12) -0.047(14) -0.196(14) -0.017(13) 0.300(19) 0.026(14) 0.032(16) 0.156(16) 0.020(15) 0.011(16) -0.025(16) 0 0 0 0 0 0 0 0 0 1.0036(18) 0.897(9) 0.897085 0.897085 0.897085 0.897085 2 3.1762 2 3.1762 2 3.1762 3 3.1762 4 3.1762
C(21) 4.08(4) 0 0.013(13) -0.029(15) 0.025(15) 0.141(15) 0.000(12) -0.002(13) -0.154(14) -0.011(12) 0.32(2) 0.027(15) -0.033(16) 0.149(16) -0.010(15) -0.025(14) 0.019(14) 0 0 0 0 0 0 0 0 0 1.004(3) 0.912(16) 0.91207 0.91207 0.91207 0.91207 2 3.1762 2 3.1762 2 3.1762 3 3.1762 4 3.1762
C(22) 4.02(4) 0 0.037(14) -0.135(18) 0.011(18) 0.062(15) 0.022(12) -0.025(14) -0.195(14) -0.030(13) 0.208(19) -0.010(15) 0.008(16) 0.093(16) -0.045(16) -0.075(16) 0.065(16) 0 0 0 0 0 0 0 0 0 1.0036(18) 0.897(9) 0.897085 0.897085 0.897085 0.897085 2 3.1762 2 3.1762 2 3.1762 3 3.1762 4 3.1762
C(23) 4.12(4) 0 0.019(15) 0.085(17) -0.045(18) 0.054(15) -0.049(12) -0.056(14) -0.253(15) -0.008(14) 0.344(19) -0.046(15) -0.094(17) 0.240(17) 0.010(16) -0.049(17) -0.008(17) 0 0 0 0 0 0 0 0 0 1.0036(18) 0.897(9) 0.897085 0.897085 0.897085 0.897085 2 3.1762 2 3.1762 2 3.1762 3 3.1762 4 3.1762
C(24) 4.11(4) 0 0.036(14) 0.041(16) -0.017(18) 0.115(15) -0.034(12) -0.012(13) -0.192(14) -0.032(13) 0.238(19) -0.006(14) -0.014(15) 0.131(16) -0.027(16) 0.017(15) 0.004(16) 0 0 0 0 0 0 0 0 0 1.0036(18) 0.897(9) 0.897085 0.897085 0.897085 0.897085 2 3.1762 2 3.1762 2 3.1762 3 3.1762 4 3.1762
C(25) 4.13(4) 0 0.018(11) 0.018(12) 0.010(12) 0.121(12) -0.000(10) -0.046(11) -0.108(11) 0.020(10) 0.212(16) -0.002(12) -0.003(12) 0.154(13) -0.012(12) -0.029(11) 0.008(11) 0.029(16) 0.013(15) 0.001(15) -0.029(15) 0.012(15) 0.028(14) -0.005(14) 0.049(14) 0.016(14) 1.001(3) 0.991(17) 0.991218 0.991218 0.991218 0.991218 2 3.1762 2 3.1762 2 3.1762 3 3.1762 4 3.1762
C(26) 4.12(4) 0 -0.007(13) -0.027(15) -0.020(14) 0.093(14) -0.018(12) 0.004(12) -0.141(13) 0.016(11) 0.226(19) -0.018(14) -0.053(15) 0.182(17) 0.012(15) 0.007(13) 0.009(13) 0 0 0 0 0 0 0 0 0 1.004(3) 0.912(16) 0.91207 0.91207 0.91207 0.91207 2 3.1762 2 3.1762 2 3.1762 3 3.1762 4 3.1762
C(27) 4.32(6) 0 -0.050(17) -0.03(2) -0.06(2) 0.142(19) 0.022(15) -0.075(17) -0.218(18) 0.003(15) 0.33(3) -0.002(18) -0.05(2) 0.25(2) -0.014(19) 0.014(17) -0.015(17) -0.02(3) 0.00(2) -0.00(3) -0.06(2) -0.07(2) -0.01(2) 0.01(2) 0.02(2) 0.00(2) 0.978(4) 0.811(16) 0.811333 0.811333 0.811333 0.811333 2 3.1762 2 3.1762 2 3.1762 3 3.1762 4 3.1762
C(28) 4.10(5) 0 -0.012(16) 0.02(2) 0.01(2) 0.183(17) 0.021(13) -0.012(15) -0.150(15) 0.021(14) 0.27(2) -0.015(15) 0.040(17) 0.134(17) 0.023(17) 0.024(17) 0.022(16) 0 0 0 0 0 0 0 0 0 0.9899(19) 0.873(9) 0.872607 0.872607 0.872607 0.872607 2 3.1762 2 3.1762 2 3.1762 3 3.1762 4 3.1762
C(29) 4.11(4) 0 0.005(15) 0.007(18) 0.02(2) 0.096(16) -0.005(12) 0.011(15) -0.219(15) -0.002(14) 0.33(2) -0.038(15) -0.044(18) 0.189(17) -0.021(17) -0.012(17) -0.028(17) 0 0 0 0 0 0 0 0 0 0.9899(19) 0.873(9) 0.872607 0.872607 0.872607 0.872607 2 3.1762 2 3.1762 2 3.1762 3 3.1762 4 3.1762
C(30) 4.06(5) 0 -0.016(15) 0.020(18) -0.01(2) 0.070(17) 0.001(14) -0.000(15) -0.215(15) 0.017(14) 0.31(2) -0.073(16) 0.020(18) 0.185(18) -0.038(17) 0.035(17) 0.021(17) 0 0 0 0 0 0 0 0 0 0.9899(19) 0.873(9) 0.872607 0.872607 0.872607 0.872607 2 3.1762 2 3.1762 2 3.1762 3 3.1762 4 3.1762
C(31) 4.21(4) 0 0.015(14) -0.042(18) -0.03(2) 0.157(17) -0.013(12) 0.048(15) -0.190(15) 0.049(14) 0.241(19) -0.034(15) 0.037(18) 0.168(17) -0.016(17) -0.033(17) 0.031(16) 0 0 0 0 0 0 0 0 0 0.9899(19) 0.873(9) 0.872607 0.872607 0.872607 0.872607 2 3.1762 2 3.1762 2 3.1762 3 3.1762 4 3.1762
C(32) 4.14(5) 0 0.004(16) 0.046(19) -0.02(2) 0.125(16) -0.017(13) 0.007(15) -0.181(15) 0.048(14) 0.34(2) -0.001(15) -0.128(18) 0.172(17) -0.003(16) 0.003(17) 0.001(17) 0 0 0 0 0 0 0 0 0 0.9899(19) 0.873(9) 0.872607 0.872607 0.872607 0.872607 2 3.1762 2 3.1762 2 3.1762 3 3.1762 4 3.1762
H(1) 0.83(2) 0 0 0 0.117(16) 0.06(2) 0 0 0 0 0 0 0 0 0 0 0 0 0 0 0 0 0 0 0 0 1.2 1.2 1.2 1.2 1.2 1.2 0 2 1 2 2 2 3 2 4 2
H(2) 0.83(2) 0 0 0 0.150(17) 0.04(2) 0 0 0 0 0 0 0 0 0 0 0 0 0 0 0 0 0 0 0 0 1.2 1.2 1.2 1.2 1.2 1.2 0 2 1 2 2 2 3 2 4 2
H(3) 0.80(2) 0 0 0 0.102(16) 0.01(2) 0 0 0 0 0 0 0 0 0 0 0 0 0 0 0 0 0 0 0 0 1.2 1.2 1.2 1.2 1.2 1.2 0 2 1 2 2 2 3 2 4 2
H(4) 0.80(2) 0 0 0 0.126(17) 0.05(2) 0 0 0 0 0 0 0 0 0 0 0 0 0 0 0 0 0 0 0 0 1.2 1.2 1.2 1.2 1.2 1.2 0 2 1 2 2 2 3 2 4 2
H(5) 0.76(2) 0 0 0 0.109(16) 0.05(2) 0 0 0 0 0 0 0 0 0 0 0 0 0 0 0 0 0 0 0 0 1.2 1.2 1.2 1.2 1.2 1.2 0 2 1 2 2 2 3 2 4 2
H(8) 0.82(2) 0 0 0 0.138(17) 0.04(2) 0 0 0 0 0 0 0 0 0 0 0 0 0 0 0 0 0 0 0 0 1.2 1.2 1.2 1.2 1.2 1.2 0 2 1 2 2 2 3 2 4 2
H(9) 0.73(2) 0 0 0 0.143(16) 0.01(2) 0 0 0 0 0 0 0 0 0 0 0 0 0 0 0 0 0 0 0 0 1.2 1.2 1.2 1.2 1.2 1.2 0 2 1 2 2 2 3 2 4 2
H(10) 0.85(2) 0 0 0 0.137(17) 0.04(2) 0 0 0 0 0 0 0 0 0 0 0 0 0 0 0 0 0 0 0 0 1.2 1.2 1.2 1.2 1.2 1.2 0 2 1 2 2 2 3 2 4 2
H(12) 0.83(2) 0 0 0 0.116(16) 0.02(2) 0 0 0 0 0 0 0 0 0 0 0 0 0 0 0 0 0 0 0 0 1.2 1.2 1.2 1.2 1.2 1.2 0 2 1 2 2 2 3 2 4 2
H(13) 0.73(2) 0 0 0 0.103(16) 0.02(2) 0 0 0 0 0 0 0 0 0 0 0 0 0 0 0 0 0 0 0 0 1.2 1.2 1.2 1.2 1.2 1.2 0 2 1 2 2 2 3 2 4 2
H(14) 0.76(2) 0 0 0 0.132(15) 0.02(2) 0 0 0 0 0 0 0 0 0 0 0 0 0 0 0 0 0 0 0 0 1.2 1.2 1.2 1.2 1.2 1.2 0 2 1 2 2 2 3 2 4 2
H(18) 0.80(2) 0 0 0 0.143(15) 0.027(19) 0 0 0 0 0 0 0 0 0 0 0 0 0 0 0 0 0 0 0 0 1.2 1.2 1.2 1.2 1.2 1.2 0 2 1 2 2 2 3 2 4 2
H(19) 0.84(2) 0 0 0 0.158(15) 0.06(2) 0 0 0 0 0 0 0 0 0 0 0 0 0 0 0 0 0 0 0 0 1.2 1.2 1.2 1.2 1.2 1.2 0 2 1 2 2 2 3 2 4 2
H(20) 0.82(2) 0 0 0 0.139(15) 0.07(2) 0 0 0 0 0 0 0 0 0 0 0 0 0 0 0 0 0 0 0 0 1.2 1.2 1.2 1.2 1.2 1.2 0 2 1 2 2 2 3 2 4 2
H(22) 0.88(2) 0 0 0 0.163(15) 0.11(2) 0 0 0 0 0 0 0 0 0 0 0 0 0 0 0 0 0 0 0 0 1.2 1.2 1.2 1.2 1.2 1.2 0 2 1 2 2 2 3 2 4 2
H(23) 0.82(2) 0 0 0 0.154(16) 0.05(2) 0 0 0 0 0 0 0 0 0 0 0 0 0 0 0 0 0 0 0 0 1.2 1.2 1.2 1.2 1.2 1.2 0 2 1 2 2 2 3 2 4 2
H(24) 0.86(2) 0 0 0 0.147(16) 0.04(2) 0 0 0 0 0 0 0 0 0 0 0 0 0 0 0 0 0 0 0 0 1.2 1.2 1.2 1.2 1.2 1.2 0 2 1 2 2 2 3 2 4 2
H(28) 0.79(2) 0 0 0 0.111(15) 0.02(2) 0 0 0 0 0 0 0 0 0 0 0 0 0 0 0 0 0 0 0 0 1.2 1.2 1.2 1.2 1.2 1.2 0 2 1 2 2 2 3 2 4 2
H(29) 0.81(2) 0 0 0 0.117(15) 0.06(2) 0 0 0 0 0 0 0 0 0 0 0 0 0 0 0 0 0 0 0 0 1.2 1.2 1.2 1.2 1.2 1.2 0 2 1 2 2 2 3 2 4 2
H(30) 0.82(2) 0 0 0 0.145(17) 0.08(2) 0 0 0 0 0 0 0 0 0 0 0 0 0 0 0 0 0 0 0 0 1.2 1.2 1.2 1.2 1.2 1.2 0 2 1 2 2 2 3 2 4 2
H(31) 0.78(2) 0 0 0 0.136(16) 0.05(2) 0 0 0 0 0 0 0 0 0 0 0 0 0 0 0 0 0 0 0 0 1.2 1.2 1.2 1.2 1.2 1.2 0 2 1 2 2 2 3 2 4 2
H(32) 0.78(2) 0 0 0 0.150(15) 0.061(19) 0 0 0 0 0 0 0 0 0 0 0 0 0 0 0 0 0 0 0 0 1.2 1.2 1.2 1.2 1.2 1.2 0 2 1 2 2 2 3 2 4 2

loop_
_atom_site_aniso_label
_atom_site_aniso_U_11
_atom_site_aniso_U_22
_atom_site_aniso_U_33
_atom_site_aniso_U_12
_atom_site_aniso_U_13
_atom_site_aniso_U_23
S(1) 0.011817(11) 0.013477(13) 0.016383(14) 0.001779(8) 0.002499(8) 0.000063(9)
S(2) 0.012918(11) 0.014107(13) 0.010190(11) 0.000927(8) 0.003059(7) 0.000730(8)
S(3) 0.016734(13) 0.012051(12) 0.008985(11) 0.000830(9) 0.002526(8) -0.000322(7)
S(4) 0.015594(12) 0.012499(12) 0.011207(12) -0.000998(8) 0.003416(8) -0.002208(8)
C(1) 0.01888(5) 0.01930(6) 0.01853(5) -0.00183(4) 0.00889(4) -0.00016(4)
C(2) 0.02395(6) 0.02062(7) 0.02135(7) -0.00493(5) 0.00997(5) 0.00254(5)
C(3) 0.02352(6) 0.01456(5) 0.02120(6) -0.00424(4) 0.00565(5) 0.00212(4)
C(4) 0.02184(5) 0.01248(5) 0.02208(6) -0.00018(4) 0.00777(5) 0.00033(4)
C(5) 0.01789(4) 0.01279(4) 0.01898(5) 0.00017(3) 0.00821(4) 0.00064(4)
C(6) 0.01271(3) 0.01354(4) 0.01350(4) -0.00109(3) 0.00341(3) -0.00066(3)
C(7) 0.01376(4) 0.01182(4) 0.01140(4) 0.00011(3) 0.00077(3) 0.00065(3)
C(8) 0.01817(5) 0.01612(5) 0.01185(4) 0.00042(4) -0.00100(3) 0.00005(3)
C(9) 0.02507(6) 0.02037(6) 0.01009(4) -0.00154(5) 0.00102(4) 0.00089(4)
C(10) 0.02418(6) 0.01851(5) 0.01043(4) -0.00329(5) 0.00456(4) 0.00094(3)
C(11) 0.01736(4) 0.01396(4) 0.01043(4) -0.00284(3) 0.00404(3) 0.00045(3)
C(12) 0.01766(5) 0.02262(6) 0.01399(5) -0.00555(4) 0.00628(4) -0.00018(4)
C(13) 0.01457(4) 0.02971(8) 0.01500(5) -0.00592(5) 0.00417(3) 0.00052(5)
C(14) 0.01331(4) 0.02503(6) 0.01156(4) -0.00386(4) 0.00204(3) 0.00102(4)
C(15) 0.01265(3) 0.01321(4) 0.00966(3) -0.00119(3) 0.00215(3) 0.00058(3)
C(16) 0.01353(3) 0.01097(3) 0.00953(3) -0.00107(3) 0.00199(2) 0.00063(3)
C(17) 0.01375(3) 0.01195(4) 0.01080(4) -0.00050(3) 0.00295(3) -0.00012(3)
C(18) 0.01673(4) 0.01357(4) 0.01377(4) -0.00068(3) 0.00186(3) -0.00194(3)
C(19) 0.01809(5) 0.01335(5) 0.01885(5) -0.00188(4) 0.00321(4) -0.00292(4)
C(20) 0.01766(5) 0.01163(4) 0.02084(6) -0.00136(3) 0.00496(4) -0.00001(4)
C(21) 0.01466(4) 0.01210(4) 0.01598(5) -0.00043(3) 0.00453(3) 0.00215(3)
C(22) 0.01798(5) 0.01507(5) 0.01915(6) 0.00128(4) 0.00481(4) 0.00543(4)
C(23) 0.01891(5) 0.01924(6) 0.01605(5) 0.00169(4) 0.00274(4) 0.00608(4)
C(24) 0.01699(4) 0.01842(5) 0.01238(4) 0.00005(4) 0.00159(3) 0.00280(4)
C(25) 0.01451(4) 0.01374(4) 0.01074(4) -0.00086(3) 0.00257(3) 0.00100(3)
C(26) 0.01310(3) 0.01171(4) 0.01158(4) -0.00067(3) 0.00326(3) 0.00107(3)
C(27) 0.01280(3) 0.01045(3) 0.01208(4) -0.00078(3) 0.00223(3) -0.00083(3)
C(28) 0.01601(4) 0.01067(4) 0.01853(5) -0.00018(3) 0.00543(3) 0.00066(3)
C(29) 0.01692(4) 0.01348(4) 0.01991(5) -0.00193(3) 0.00623(4) 0.00199(4)
C(30) 0.01735(4) 0.01701(5) 0.01747(5) -0.00124(4) 0.00687(4) 0.00054(4)
C(31) 0.02164(5) 0.01459(5) 0.01817(5) 0.00185(4) 0.00916(4) -0.00027(4)
C(32) 0.01999(5) 0.01119(4) 0.01571(5) 0.00118(3) 0.00705(4) 0.00003(3)
H(1) 0.030036 0.032584 0.037701 0.00347 0.016027 0.000075
H(2) 0.033784 0.036742 0.040475 -0.006004 0.01705 0.008206
H(3) 0.040352 0.021196 0.044092 -0.002597 0.010911 0.006511
H(4) 0.036471 0.024755 0.038405 0.004118 0.014142 -0.003337
H(5) 0.034001 0.027549 0.031328 -0.001781 0.016835 0.000735
H(8) 0.025447 0.038118 0.026191 -0.004662 0.001526 -0.001801
H(9) 0.039005 0.046329 0.016647 -0.004905 0.002889 0.000467
H(10) 0.036066 0.051115 0.023992 -0.006999 0.013529 0.003641
H(12) 0.03321 0.050016 0.024657 -0.006261 0.014656 0.004284
H(13) 0.021963 0.042796 0.02841 -0.005129 0.006891 0.002553
H(14) 0.026999 0.0355 0.017597 -0.001819 0.003548 0.000412
H(18) 0.030553 0.025967 0.02295 0.00155 0.001424 0.002694
H(19) 0.035994 0.023657 0.029983 -0.004449 0.00144 -0.003872
H(20) 0.041224 0.01837 0.038107 -0.000789 0.003952 0.004802
H(22) 0.042236 0.020338 0.037408 -0.00189 0.003966 0.006792
H(23) 0.03964 0.030797 0.026222 0.001809 0.000254 0.009658
H(24) 0.034002 0.027918 0.025094 -0.001537 0.000422 -0.00173
H(28) 0.03465 0.020689 0.034008 0.005368 0.010995 -0.000375
H(29) 0.037195 0.023945 0.037028 -0.003058 0.011521 0.008688
H(30) 0.033495 0.039332 0.034927 -0.00206 0.019793 0.00462
H(31) 0.032354 0.028302 0.038123 0.006411 0.017417 -0.001413
H(32) 0.035066 0.019282 0.033458 0.002466 0.014326 0.004842

loop_
_atom_site_label
_atom_site_fract_x
_atom_site_fract_y
_atom_site_fract_z
_atom_site_occupancy
_atom_site_symmetry_multiplicity
_atom_site_U_iso_or_equiv
S(1) 0.21579(2) 0.407035(9) 0.35379(4) 1 4 0.014
S(2) 0.45167(3) 0.414985(19) 0.59592(2) 1 4 0.012
S(3) 0.59744(7) 0.407073(17) 0.77578(2) 1 4 0.013
S(4) 0.843111(19) 0.416812(7) 1.005970(16) 1 4 0.013
C(1) 0.158763(18) 0.312894(8) 0.471485(19) 1 4 0.018
C(2) 0.17288(2) 0.256876(10) 0.51100(2) 1 4 0.021
C(3) 0.25988(2) 0.222005(8) 0.46878(2) 1 4 0.020
C(4) 0.331604(19) 0.243211(7) 0.38546(2) 1 4 0.018
C(5) 0.318991(16) 0.299388(7) 0.346200(18) 1 4 0.016
C(6) 0.233703(13) 0.334436(6) 0.390639(14) 1 4 0.013
C(7) 0.335271(13) 0.419302(6) 0.265741(14) 1 4 0.013
C(8) 0.284297(17) 0.421498(7) 0.126955(16) 1 4 0.016
C(9) 0.36567(2) 0.431971(9) 0.042064(16) 1 4 0.019
C(10) 0.49922(2) 0.439544(8) 0.099237(16) 1 4 0.018
C(11) 0.555697(15) 0.437511(6) 0.241070(14) 1 4 0.014
C(12) 0.694638(17) 0.445549(9) 0.292115(17) 1 4 0.018
C(13) 0.754392(16) 0.443187(10) 0.427688(18) 1 4 0.020
C(14) 0.677513(14) 0.433017(9) 0.516755(15) 1 4 0.017
C(15) 0.541391(12) 0.425461(6) 0.472386(13) 1 4 0.012
C(16) 0.474597(12) 0.427372(5) 0.329868(12) 1 4 0.012
C(17) 0.636040(13) 0.332935(6) 0.793234(13) 1 4 0.012
C(18) 0.569829(15) 0.296065(7) 0.693746(15) 1 4 0.015
C(19) 0.585027(17) 0.237477(7) 0.709658(19) 1 4 0.017
C(20) 0.663703(16) 0.215500(7) 0.827634(19) 1 4 0.017
C(21) 0.736558(14) 0.251622(6) 0.931178(16) 1 4 0.014
C(22) 0.818828(17) 0.227524(7) 1.051982(19) 1 4 0.017
C(23) 0.893760(18) 0.260417(8) 1.153990(18) 1 4 0.019
C(24) 0.894345(16) 0.318942(8) 1.135409(16) 1 4 0.016
C(25) 0.816386(13) 0.343936(6) 1.019291(13) 1 4 0.013
C(26) 0.728440(12) 0.311448(6) 0.914194(13) 1 4 0.012
C(27) 0.933824(12) 0.418596(5) 0.885371(13) 1 4 0.012
C(28) 0.945521(15) 0.470663(6) 0.827595(17) 1 4 0.015
C(29) 1.020668(16) 0.475856(7) 0.736839(18) 1 4 0.017
C(30) 1.084500(16) 0.429352(8) 0.702066(18) 1 4 0.017
C(31) 1.071854(18) 0.377406(7) 0.759365(18) 1 4 0.017
C(32) 0.997274(16) 0.371846(6) 0.850806(16) 1 4 0.015
H(1) 0.092103 0.340495 0.504273 1 4 0.032
H(2) 0.11519 0.240066 0.573793 1 4 0.036
H(3) 0.268017 0.178455 0.499578 1 4 0.035
H(4) 0.397379 0.216407 0.349234 1 4 0.032
H(5) 0.380301 0.314917 0.285644 1 4 0.029
H(8) 0.178522 0.4153 0.083737 1 4 0.031
H(9) 0.320627 0.432931 -0.06589 1 4 0.035
H(10) 0.565358 0.447864 0.037976 1 4 0.036
H(12) 0.752322 0.452066 0.221656 1 4 0.035
H(13) 0.861264 0.448096 0.462828 1 4 0.031
H(14) 0.731847 0.433171 0.622695 1 4 0.027
H(18) 0.501935 0.312239 0.602114 1 4 0.028
H(19) 0.530701 0.210525 0.628474 1 4 0.032
H(20) 0.675511 0.170697 0.84338 1 4 0.034
H(22) 0.81886 0.182327 1.061775 1 4 0.035
H(23) 0.948702 0.240483 1.247138 1 4 0.034
H(24) 0.959739 0.345009 1.211611 1 4 0.031
H(28) 0.89616 0.506743 0.854978 1 4 0.030
H(29) 1.027342 0.517017 0.695105 1 4 0.033
H(30) 1.140329 0.43466 0.629509 1 4 0.034
H(31) 1.125107 0.342266 0.733366 1 4 0.031
H(32) 0.992826 0.33063 0.893176 1 4 0.028

loop_
_atom_type_symbol
_atom_type_description
_atom_type_scat_dispersion_real
_atom_type_scat_dispersion_imag
_atom_type_scat_source
C C 0.0033 0.0016 'International Tables Vol C Tables 4.2.6.8 and 6.1.1.4'
H H 0.0000 0.0000 'International Tables Vol C Tables 4.2.6.8 and 6.1.1.4'
S S 0.1246 0.1234 'International Tables Vol C Tables 4.2.6.8 and 6.1.1.4'

loop_
_geom_angle_atom_site_label_1
_geom_angle_atom_site_label_2
_geom_angle_atom_site_label_3
_geom_angle
_geom_angle_site_symmetry_1
_geom_angle_site_symmetry_2
_geom_angle_site_symmetry_3
_geom_angle_publ_flag
C(6) S(1) C(7) 102.994(14) 1_555 1_555 1_555 yes
S(3) S(2) C(15) 104.476(14) 1_555 1_555 1_555 yes
C(25) S(4) C(27) 101.936(9) 1_555 1_555 1_555 yes
C(2) C(1) C(6) 119.808(17) 1_555 1_555 1_555 yes
C(2) C(1) H(1) 121.039(16) 1_555 1_555 1_555 yes
C(6) C(1) H(1) 119.138(17) 1_555 1_555 1_555 yes
C(1) C(2) C(3) 120.333(16) 1_555 1_555 1_555 yes
C(1) C(2) H(2) 120.02(2) 1_555 1_555 1_555 yes
C(3) C(2) H(2) 119.64(2) 1_555 1_555 1_555 yes
C(2) C(3) C(4) 119.678(17) 1_555 1_555 1_555 yes
C(2) C(3) H(3) 118.964(19) 1_555 1_555 1_555 yes
C(4) C(3) H(3) 121.34(2) 1_555 1_555 1_555 yes
C(3) C(4) C(5) 120.426(17) 1_555 1_555 1_555 yes
C(3) C(4) H(4) 120.672(17) 1_555 1_555 1_555 yes
C(5) C(4) H(4) 118.900(17) 1_555 1_555 1_555 yes
C(4) C(5) C(6) 119.758(15) 1_555 1_555 1_555 yes
C(4) C(5) H(5) 118.298(15) 1_555 1_555 1_555 yes
C(6) C(5) H(5) 121.869(14) 1_555 1_555 1_555 yes
S(1) C(6) C(1) 116.395(19) 1_555 1_555 1_555 yes
S(1) C(6) C(5) 123.629(18) 1_555 1_555 1_555 yes
C(1) C(6) C(5) 119.960(15) 1_555 1_555 1_555 yes
S(1) C(7) C(8) 114.735(13) 1_555 1_555 1_555 yes
S(1) C(7) C(16) 124.103(12) 1_555 1_555 1_555 yes
C(8) C(7) C(16) 121.156(14) 1_555 1_555 1_555 yes
C(7) C(8) C(9) 121.931(15) 1_555 1_555 1_555 yes
C(7) C(8) H(8) 118.211(17) 1_555 1_555 1_555 yes
C(9) C(8) H(8) 119.855(14) 1_555 1_555 1_555 yes
C(8) C(9) C(10) 118.710(14) 1_555 1_555 1_555 yes
C(8) C(9) H(9) 118.820(18) 1_555 1_555 1_555 yes
C(10) C(9) H(9) 122.460(19) 1_555 1_555 1_555 yes
C(9) C(10) C(11) 121.213(16) 1_555 1_555 1_555 yes
C(9) C(10) H(10) 121.225(15) 1_555 1_555 1_555 yes
C(11) C(10) H(10) 117.556(16) 1_555 1_555 1_555 yes
C(10) C(11) C(12) 117.713(14) 1_555 1_555 1_555 yes
C(10) C(11) C(16) 121.125(14) 1_555 1_555 1_555 yes
C(12) C(11) C(16) 121.161(12) 1_555 1_555 1_555 yes
C(11) C(12) C(13) 120.124(14) 1_555 1_555 1_555 yes
C(11) C(12) H(12) 118.775(15) 1_555 1_555 1_555 yes
C(13) C(12) H(12) 121.066(15) 1_555 1_555 1_555 yes
C(12) C(13) C(14) 119.884(14) 1_555 1_555 1_555 yes
C(12) C(13) H(13) 118.074(15) 1_555 1_555 1_555 yes
C(14) C(13) H(13) 122.017(16) 1_555 1_555 1_555 yes
C(13) C(14) C(15) 122.348(14) 1_555 1_555 1_555 yes
C(13) C(14) H(14) 115.299(13) 1_555 1_555 1_555 yes
C(15) C(14) H(14) 122.310(14) 1_555 1_555 1_555 yes
S(2) C(15) C(14) 118.656(14) 1_555 1_555 1_555 yes
S(2) C(15) C(16) 121.858(13) 1_555 1_555 1_555 yes
C(14) C(15) C(16) 119.471(12) 1_555 1_555 1_555 yes
C(7) C(16) C(11) 115.860(11) 1_555 1_555 1_555 yes
C(7) C(16) C(15) 127.124(12) 1_555 1_555 1_555 yes
C(11) C(16) C(15) 117.007(11) 1_555 1_555 1_555 yes
C(18) C(17) C(26) 119.503(13) 1_555 1_555 1_555 yes
C(17) C(18) C(19) 121.801(14) 1_555 1_555 1_555 yes
C(17) C(18) H(18) 119.509(14) 1_555 1_555 1_555 yes
C(19) C(18) H(18) 118.662(13) 1_555 1_555 1_555 yes
C(18) C(19) C(20) 120.187(15) 1_555 1_555 1_555 yes
C(18) C(19) H(19) 118.704(16) 1_555 1_555 1_555 yes
C(20) C(19) H(19) 121.073(16) 1_555 1_555 1_555 yes
C(19) C(20) C(21) 120.046(14) 1_555 1_555 1_555 yes
C(19) C(20) H(20) 121.755(16) 1_555 1_555 1_555 yes
C(21) C(20) H(20) 118.153(16) 1_555 1_555 1_555 yes
C(20) C(21) C(22) 118.755(14) 1_555 1_555 1_555 yes
C(20) C(21) C(26) 120.685(13) 1_555 1_555 1_555 yes
C(22) C(21) C(26) 120.558(14) 1_555 1_555 1_555 yes
C(21) C(22) C(23) 121.198(16) 1_555 1_555 1_555 yes
C(21) C(22) H(22) 117.918(17) 1_555 1_555 1_555 yes
C(23) C(22) H(22) 120.871(15) 1_555 1_555 1_555 yes
C(22) C(23) C(24) 119.064(14) 1_555 1_555 1_555 yes
C(22) C(23) H(23) 118.606(18) 1_555 1_555 1_555 yes
C(24) C(23) H(23) 122.314(18) 1_555 1_555 1_555 yes
C(23) C(24) C(25) 121.421(15) 1_555 1_555 1_555 yes
C(23) C(24) H(24) 119.720(14) 1_555 1_555 1_555 yes
C(25) C(24) H(24) 118.818(16) 1_555 1_555 1_555 yes
S(4) C(25) C(24) 115.016(13) 1_555 1_555 1_555 yes
S(4) C(25) C(26) 123.487(12) 1_555 1_555 1_555 yes
C(24) C(25) C(26) 121.330(14) 1_555 1_555 1_555 yes
C(17) C(26) C(21) 117.434(12) 1_555 1_555 1_555 yes
C(17) C(26) C(25) 126.468(12) 1_555 1_555 1_555 yes
C(21) C(26) C(25) 116.082(12) 1_555 1_555 1_555 yes
S(4) C(27) C(28) 116.884(11) 1_555 1_555 1_555 yes
S(4) C(27) C(32) 123.484(12) 1_555 1_555 1_555 yes
C(28) C(27) C(32) 119.574(13) 1_555 1_555 1_555 yes
C(27) C(28) C(29) 120.155(14) 1_555 1_555 1_555 yes
C(27) C(28) H(28) 119.166(14) 1_555 1_555 1_555 yes
C(29) C(28) H(28) 120.677(14) 1_555 1_555 1_555 yes
C(28) C(29) C(30) 120.564(14) 1_555 1_555 1_555 yes
C(28) C(29) H(29) 117.559(16) 1_555 1_555 1_555 yes
C(30) C(29) H(29) 121.877(16) 1_555 1_555 1_555 yes
C(29) C(30) C(31) 119.067(15) 1_555 1_555 1_555 yes
C(29) C(30) H(30) 118.670(16) 1_555 1_555 1_555 yes
C(31) C(30) H(30) 122.246(16) 1_555 1_555 1_555 yes
C(30) C(31) C(32) 120.778(15) 1_555 1_555 1_555 yes
C(30) C(31) H(31) 117.618(15) 1_555 1_555 1_555 yes
C(32) C(31) H(31) 121.558(16) 1_555 1_555 1_555 yes
C(27) C(32) C(31) 119.861(14) 1_555 1_555 1_555 yes
C(27) C(32) H(32) 122.880(14) 1_555 1_555 1_555 yes
C(31) C(32) H(32) 117.253(14) 1_555 1_555 1_555 yes

loop_
_geom_bond_atom_site_label_1
_geom_bond_atom_site_label_2
_geom_bond_distance
_geom_bond_site_symmetry_1
_geom_bond_site_symmetry_2
_geom_bond_publ_flag
S(1) C(6) 1.7720(3) 1_555 1_555 yes
S(1) C(7) 1.7711(5) 1_555 1_555 yes
S(2) S(3) 2.0559(4) 1_555 1_555 yes
S(2) C(15) 1.8074(3) 1_555 1_555 yes
S(4) C(25) 1.7726(2) 1_555 1_555 yes
S(4) C(27) 1.7721(2) 1_555 1_555 yes
C(1) C(2) 1.3931(3) 1_555 1_555 yes
C(1) C(6) 1.3986(2) 1_555 1_555 yes
C(1) H(1) 1.08300(18) 1_555 1_555 yes
C(2) C(3) 1.3940(3) 1_555 1_555 yes
C(2) H(2) 1.08301(18) 1_555 1_555 yes
C(3) C(4) 1.3908(3) 1_555 1_555 yes
C(3) H(3) 1.08300(19) 1_555 1_555 yes
C(4) C(5) 1.3958(2) 1_555 1_555 yes
C(4) H(4) 1.08300(19) 1_555 1_555 yes
C(5) C(6) 1.3948(2) 1_555 1_555 yes
C(5) H(5) 1.08299(15) 1_555 1_555 yes
C(7) C(8) 1.3844(2) 1_555 1_555 yes
C(7) C(16) 1.43724(18) 1_555 1_555 yes
C(8) C(9) 1.4105(3) 1_555 1_555 yes
C(8) H(8) 1.08300(16) 1_555 1_555 yes
C(9) C(10) 1.3701(3) 1_555 1_555 yes
C(9) H(9) 1.08300(16) 1_555 1_555 yes
C(10) C(11) 1.4196(2) 1_555 1_555 yes
C(10) H(10) 1.08300(18) 1_555 1_555 yes
C(11) C(12) 1.4162(2) 1_555 1_555 yes
C(11) C(16) 1.43922(19) 1_555 1_555 yes
C(12) C(13) 1.3662(2) 1_555 1_555 yes
C(12) H(12) 1.08301(15) 1_555 1_555 yes
C(13) C(14) 1.4077(2) 1_555 1_555 yes
C(13) H(13) 1.08300(16) 1_555 1_555 yes
C(14) C(15) 1.38296(19) 1_555 1_555 yes
C(14) H(14) 1.08300(15) 1_555 1_555 yes
C(15) C(16) 1.44324(17) 1_555 1_555 yes
C(17) C(18) 1.38243(19) 1_555 1_555 yes
C(17) C(26) 1.44296(18) 1_555 1_555 yes
C(18) C(19) 1.4111(2) 1_555 1_555 yes
C(18) H(18) 1.08300(15) 1_555 1_555 yes
C(19) C(20) 1.3697(3) 1_555 1_555 yes
C(19) H(19) 1.08300(16) 1_555 1_555 yes
C(20) C(21) 1.4181(2) 1_555 1_555 yes
C(20) H(20) 1.08301(16) 1_555 1_555 yes
C(21) C(22) 1.4238(2) 1_555 1_555 yes
C(21) C(26) 1.4376(2) 1_555 1_555 yes
C(22) C(23) 1.3704(3) 1_555 1_555 yes
C(22) H(22) 1.08299(17) 1_555 1_555 yes
C(23) C(24) 1.4096(3) 1_555 1_555 yes
C(23) H(23) 1.08300(16) 1_555 1_555 yes
C(24) C(25) 1.3827(2) 1_555 1_555 yes
C(24) H(24) 1.08300(17) 1_555 1_555 yes
C(25) C(26) 1.43756(19) 1_555 1_555 yes
C(27) C(28) 1.39900(19) 1_555 1_555 yes
C(27) C(32) 1.39659(19) 1_555 1_555 yes
C(28) C(29) 1.3928(2) 1_555 1_555 yes
C(28) H(28) 1.08300(15) 1_555 1_555 yes
C(29) C(30) 1.3950(3) 1_555 1_555 yes
C(29) H(29) 1.08300(16) 1_555 1_555 yes
C(30) C(31) 1.3963(2) 1_555 1_555 yes
C(30) H(30) 1.08299(16) 1_555 1_555 yes
C(31) C(32) 1.3950(2) 1_555 1_555 yes
C(31) H(31) 1.08300(16) 1_555 1_555 yes
C(32) H(32) 1.08301(15) 1_555 1_555 yes

loop_
_atom_local_dummy_label
_atom_local_dummy_fract_x
_atom_local_dummy_fract_y
_atom_local_dummy_fract_z
DUM0 0 0 0
